data_4082292
loop_
_publ_author_name
'Sgro, Michael J.'
'Dahcheh, Fatme'
'Stephan, Douglas W.'

_publ_section_title
;
 Synthesis and Reactivity of Ruthenium Hydride Complexes Containing a
 Tripodal Aminophosphine Ligand
;
_journal_issue 2
_journal_name_full Organometallics
_journal_page_first 578
_journal_paper_doi 10.1021/om4011388
_journal_volume 33
_journal_year 2014
_chemical_formula_sum 'C24 H57 Cl2 N4 P3 Ru'
_chemical_formula_weight 666.62
_space_group_IT_number 14
_symmetry_cell_setting monoclinic
_symmetry_space_group_name_Hall '-P 2yn'
_symmetry_space_group_name_H-M 'P 1 21/n 1'
_atom_sites_solution_hydrogens geom
_atom_sites_solution_primary direct
_atom_sites_solution_secondary difmap
_audit_creation_method SHELXL-97
_cell_angle_alpha 90.00
_cell_angle_beta 99.245(3)
_cell_angle_gamma 90.00
_cell_formula_units_Z 4
_cell_length_a 8.4815(5)
_cell_length_b 18.0392(11)
_cell_length_c 20.9066(13)
_cell_measurement_reflns_used 9462
_cell_measurement_temperature 150(2)
_cell_measurement_theta_max 27.51
_cell_measurement_theta_min 2.27
_cell_volume 3157.1(3)
_computing_cell_refinement 'Bruker SAINT'
_computing_data_collection 'Bruker APEX2'
_computing_data_reduction 'Bruker SAINT'
_computing_molecular_graphics 'Bruker SHELXTL'
_computing_publication_material 'Bruker SHELXTL'
_computing_structure_refinement 'SHELXL-97 (Sheldrick, 1997)'
_computing_structure_solution 'SHELXS-97 (Sheldrick, 1990)'
_diffrn_ambient_temperature 150(2)
_diffrn_measured_fraction_theta_full 0.996
_diffrn_measured_fraction_theta_max 0.996
_diffrn_measurement_device_type 'Bruker APEX-II CCD'
_diffrn_measurement_method '\f and \w scans'
_diffrn_radiation_monochromator graphite
_diffrn_radiation_source 'fine-focus sealed tube'
_diffrn_radiation_type MoK\a
_diffrn_radiation_wavelength 0.71073
_diffrn_reflns_av_R_equivalents 0.0388
_diffrn_reflns_av_sigmaI/netI 0.0257
_diffrn_reflns_limit_h_max 10
_diffrn_reflns_limit_h_min -10
_diffrn_reflns_limit_k_max 23
_diffrn_reflns_limit_k_min -23
_diffrn_reflns_limit_l_max 27
_diffrn_reflns_limit_l_min -27
_diffrn_reflns_number 53311
_diffrn_reflns_theta_full 27.54
_diffrn_reflns_theta_max 27.54
_diffrn_reflns_theta_min 1.50
_diffrn_standards_number 0
_exptl_absorpt_coefficient_mu 0.838
_exptl_absorpt_correction_T_max 0.9284
_exptl_absorpt_correction_T_min 0.8115
_exptl_absorpt_correction_type multi-scan
_exptl_absorpt_process_details sadabs
_exptl_crystal_colour yellow
_exptl_crystal_density_diffrn 1.402
_exptl_crystal_density_method 'not measured'
_exptl_crystal_description block
_exptl_crystal_F_000 1408
_exptl_crystal_size_max 0.26
_exptl_crystal_size_mid 0.12
_exptl_crystal_size_min 0.09
_refine_diff_density_max 0.745
_refine_diff_density_min -0.775
_refine_diff_density_rms 0.071
_refine_ls_extinction_method none
_refine_ls_goodness_of_fit_ref 1.036
_refine_ls_hydrogen_treatment mixed
_refine_ls_matrix_type full
_refine_ls_number_parameters 313
_refine_ls_number_reflns 7240
_refine_ls_number_restraints 0
_refine_ls_restrained_S_all 1.036
_refine_ls_R_factor_all 0.0334
_refine_ls_R_factor_gt 0.0257
_refine_ls_shift/su_max 0.002
_refine_ls_shift/su_mean 0.000
_refine_ls_structure_factor_coef Fsqd
_refine_ls_weighting_details 'calc w=1/[\s^2^(Fo^2^)+(0.0260P)^2^+3.1154P] where P=(Fo^2^+2Fc^2^)/3'
_refine_ls_weighting_scheme calc
_refine_ls_wR_factor_gt 0.0607
_refine_ls_wR_factor_ref 0.0645
_reflns_number_gt 6209
_reflns_number_total 7240
_reflns_threshold_expression >2sigma(I)
_cod_data_source_file om4011388_si_002.cif
_cod_data_source_block fd074_0m_compound_1
_cod_depositor_comments
;
The following automatic conversions were performed:

'_symmetry_cell_setting' value 'Monoclinic' changed to 'monoclinic'
according to
/usr/data/users/saulius/automatic-downloads/current/ACS/lib/dictionaries/cif_core.dic
dictionary named 'cif_core.dic' version 2.4.2 from 2011-04-26.

Automatic conversion script
Id: cif_fix_values 2281 2013-09-26 08:29:07Z andrius 
;
_cod_original_sg_symbol_H-M P2(1)/n
_cod_database_code 4082292

loop_
_symmetry_equiv_pos_as_xyz
'x, y, z'
'-x+1/2, y+1/2, -z+1/2'
'-x, -y, -z'
'x-1/2, -y-1/2, z-1/2'

loop_
_atom_site_label
_atom_site_type_symbol
_atom_site_fract_x
_atom_site_fract_y
_atom_site_fract_z
_atom_site_U_iso_or_equiv
_atom_site_adp_type
_atom_site_occupancy
_atom_site_symmetry_multiplicity
_atom_site_calc_flag
_atom_site_refinement_flags
Ru1 Ru 0.513489(17) 0.758242(8) 0.912239(7) 0.01035(5) Uani 1 1 d .
Cl1 Cl 0.79925(6) 0.73142(3) 0.93327(2) 0.01935(11) Uani 1 1 d .
Cl2 Cl 0.39972(7) 1.11419(3) 0.85658(3) 0.02789(13) Uani 1 1 d .
P1 P 0.48773(6) 0.68488(3) 0.82172(2) 0.01328(10) Uani 1 1 d .
P2 P 0.48542(6) 0.69658(3) 1.00875(2) 0.01488(11) Uani 1 1 d .
P3 P 0.57699(6) 0.87294(3) 0.87202(2) 0.01292(10) Uani 1 1 d .
N1 N 0.32118(19) 0.70734(9) 0.76975(8) 0.0161(3) Uani 1 1 d .
H1C H 0.3286 0.7189 0.7294 0.019 Uiso 1 1 calc R
N2 N 0.4792(2) 0.79240(9) 1.01315(8) 0.0151(3) Uani 1 1 d .
N3 N 0.4438(2) 0.93706(9) 0.88668(8) 0.0176(4) Uani 1 1 d .
H3A H 0.4804 0.9789 0.9050 0.021 Uiso 1 1 calc R
N4 N 0.26088(19) 0.78767(9) 0.89137(8) 0.0132(3) Uani 1 1 d .
C1 C 0.1647(2) 0.70796(12) 0.79066(10) 0.0193(4) Uani 1 1 d .
H1A H 0.1134 0.6593 0.7798 0.023 Uiso 1 1 calc R
H1B H 0.0979 0.7459 0.7650 0.023 Uiso 1 1 calc R
C2 C 0.1630(2) 0.72308(12) 0.86171(10) 0.0167(4) Uani 1 1 d .
H2A H 0.0508 0.7313 0.8676 0.020 Uiso 1 1 calc R
H2B H 0.2009 0.6779 0.8864 0.020 Uiso 1 1 calc R
C3 C 0.2048(2) 0.80231(11) 0.95468(9) 0.0163(4) Uani 1 1 d .
H3B H 0.1696 0.7549 0.9717 0.020 Uiso 1 1 calc R
H3C H 0.1110 0.8357 0.9469 0.020 Uiso 1 1 calc R
C4 C 0.3299(2) 0.83672(11) 1.00532(10) 0.0170(4) Uani 1 1 d .
H4A H 0.3523 0.8879 0.9923 0.020 Uiso 1 1 calc R
H4B H 0.2897 0.8391 1.0472 0.020 Uiso 1 1 calc R
C5 C 0.2189(2) 0.85163(11) 0.84590(10) 0.0170(4) Uani 1 1 d .
H5A H 0.1014 0.8524 0.8329 0.020 Uiso 1 1 calc R
H5B H 0.2661 0.8422 0.8063 0.020 Uiso 1 1 calc R
C6 C 0.2712(2) 0.92758(11) 0.87094(10) 0.0189(4) Uani 1 1 d .
H6A H 0.2285 0.9648 0.8379 0.023 Uiso 1 1 calc R
H6B H 0.2236 0.9377 0.9103 0.023 Uiso 1 1 calc R
C7 C 0.3310(3) 0.64681(12) 1.04831(10) 0.0226(5) Uani 1 1 d .
H7A H 0.3935 0.6097 1.0776 0.027 Uiso 1 1 calc R
C8 C 0.2432(3) 0.69303(14) 1.09323(11) 0.0319(6) Uani 1 1 d .
H8A H 0.1671 0.6615 1.1112 0.048 Uiso 1 1 calc R
H8B H 0.1856 0.7336 1.0685 0.048 Uiso 1 1 calc R
H8C H 0.3208 0.7135 1.1286 0.048 Uiso 1 1 calc R
C9 C 0.2125(3) 0.60033(13) 1.00196(11) 0.0272(5) Uani 1 1 d .
H9A H 0.1371 0.5761 1.0262 0.041 Uiso 1 1 calc R
H9B H 0.2707 0.5626 0.9814 0.041 Uiso 1 1 calc R
H9C H 0.1539 0.6325 0.9686 0.041 Uiso 1 1 calc R
C10 C 0.6698(3) 0.67852(12) 1.06810(10) 0.0219(4) Uani 1 1 d .
H10A H 0.7504 0.7160 1.0593 0.026 Uiso 1 1 calc R
C11 C 0.6501(3) 0.68833(13) 1.13926(10) 0.0297(5) Uani 1 1 d .
H11A H 0.7519 0.6779 1.1672 0.045 Uiso 1 1 calc R
H11B H 0.5683 0.6540 1.1497 0.045 Uiso 1 1 calc R
H11C H 0.6175 0.7394 1.1464 0.045 Uiso 1 1 calc R
C12 C 0.7410(3) 0.60202(13) 1.05743(12) 0.0296(5) Uani 1 1 d .
H12A H 0.8379 0.5944 1.0892 0.044 Uiso 1 1 calc R
H12B H 0.7677 0.5995 1.0136 0.044 Uiso 1 1 calc R
H12C H 0.6628 0.5634 1.0627 0.044 Uiso 1 1 calc R
C13 C 0.4550(3) 0.58592(11) 0.84304(10) 0.0188(4) Uani 1 1 d .
H13A H 0.3618 0.5874 0.8669 0.023 Uiso 1 1 calc R
C14 C 0.5912(3) 0.55153(13) 0.89140(12) 0.0289(5) Uani 1 1 d .
H14A H 0.5462 0.5195 0.9217 0.043 Uiso 1 1 calc R
H14B H 0.6540 0.5911 0.9155 0.043 Uiso 1 1 calc R
H14C H 0.6603 0.5222 0.8678 0.043 Uiso 1 1 calc R
C15 C 0.4020(3) 0.53464(12) 0.78533(11) 0.0240(5) Uani 1 1 d .
H15A H 0.3874 0.4843 0.8010 0.036 Uiso 1 1 calc R
H15B H 0.4837 0.5342 0.7571 0.036 Uiso 1 1 calc R
H15C H 0.3008 0.5526 0.7609 0.036 Uiso 1 1 calc R
C16 C 0.6368(3) 0.68302(12) 0.76483(11) 0.0240(5) Uani 1 1 d .
H16A H 0.6892 0.7328 0.7684 0.029 Uiso 1 1 calc R
C17 C 0.5662(3) 0.67321(15) 0.69258(12) 0.0356(6) Uani 1 1 d .
H17A H 0.6531 0.6703 0.6670 0.053 Uiso 1 1 calc R
H17B H 0.4974 0.7156 0.6780 0.053 Uiso 1 1 calc R
H17C H 0.5031 0.6275 0.6869 0.053 Uiso 1 1 calc R
C18 C 0.7709(3) 0.62670(14) 0.78383(13) 0.0329(6) Uani 1 1 d .
H18A H 0.8451 0.6286 0.7524 0.049 Uiso 1 1 calc R
H18B H 0.7253 0.5768 0.7841 0.049 Uiso 1 1 calc R
H18C H 0.8283 0.6386 0.8271 0.049 Uiso 1 1 calc R
C19 C 0.5989(2) 0.87914(11) 0.78417(9) 0.0169(4) Uani 1 1 d .
H19A H 0.5386 0.8359 0.7625 0.020 Uiso 1 1 calc R
C20 C 0.5227(3) 0.94811(13) 0.74936(11) 0.0265(5) Uani 1 1 d .
H20A H 0.5388 0.9472 0.7040 0.040 Uiso 1 1 calc R
H20B H 0.5726 0.9927 0.7705 0.040 Uiso 1 1 calc R
H20C H 0.4081 0.9486 0.7513 0.040 Uiso 1 1 calc R
C21 C 0.7721(3) 0.86911(13) 0.77330(11) 0.0248(5) Uani 1 1 d .
H21A H 0.7770 0.8725 0.7269 0.037 Uiso 1 1 calc R
H21B H 0.8112 0.8204 0.7896 0.037 Uiso 1 1 calc R
H21C H 0.8389 0.9080 0.7965 0.037 Uiso 1 1 calc R
C22 C 0.7618(2) 0.91645(11) 0.91529(10) 0.0189(4) Uani 1 1 d .
H22A H 0.8537 0.8865 0.9050 0.023 Uiso 1 1 calc R
C23 C 0.7886(3) 0.99675(12) 0.89460(12) 0.0271(5) Uani 1 1 d .
H23A H 0.8883 1.0157 0.9194 0.041 Uiso 1 1 calc R
H23B H 0.6992 1.0277 0.9030 0.041 Uiso 1 1 calc R
H23C H 0.7952 0.9980 0.8482 0.041 Uiso 1 1 calc R
C24 C 0.7680(3) 0.91346(13) 0.98869(11) 0.0284(5) Uani 1 1 d .
H24A H 0.8671 0.9366 1.0101 0.043 Uiso 1 1 calc R
H24B H 0.7648 0.8617 1.0026 0.043 Uiso 1 1 calc R
H24C H 0.6762 0.9402 1.0004 0.043 Uiso 1 1 calc R
H2C H 0.546(3) 0.8112(14) 1.0423(12) 0.025(7) Uiso 1 1 d .

loop_
_atom_site_aniso_label
_atom_site_aniso_U_11
_atom_site_aniso_U_22
_atom_site_aniso_U_33
_atom_site_aniso_U_23
_atom_site_aniso_U_13
_atom_site_aniso_U_12
Ru1 0.00976(8) 0.00950(8) 0.01131(8) -0.00062(6) 0.00022(5) -0.00012(5)
Cl1 0.0113(2) 0.0203(3) 0.0256(3) -0.0001(2) 0.00050(18) 0.00146(18)
Cl2 0.0460(3) 0.0159(3) 0.0179(3) -0.0003(2) -0.0068(2) 0.0025(2)
P1 0.0127(2) 0.0122(2) 0.0151(2) -0.00234(19) 0.00246(19) -0.00116(18)
P2 0.0198(3) 0.0114(2) 0.0128(2) 0.00075(19) 0.00055(19) 0.00005(19)
P3 0.0130(2) 0.0112(2) 0.0142(2) 0.00026(18) 0.00121(18) -0.00080(18)
N1 0.0173(9) 0.0203(9) 0.0104(8) 0.0009(7) 0.0021(6) -0.0004(7)
N2 0.0184(9) 0.0129(8) 0.0128(8) -0.0025(6) -0.0017(7) -0.0001(7)
N3 0.0177(9) 0.0120(8) 0.0233(9) -0.0019(7) 0.0037(7) 0.0011(6)
N4 0.0117(8) 0.0153(8) 0.0128(8) -0.0003(6) 0.0025(6) 0.0002(6)
C1 0.0150(10) 0.0253(11) 0.0167(10) -0.0040(8) -0.0003(8) -0.0027(8)
C2 0.0123(9) 0.0210(11) 0.0168(10) -0.0027(8) 0.0019(7) -0.0036(8)
C3 0.0158(10) 0.0183(10) 0.0155(10) -0.0006(8) 0.0044(8) 0.0010(8)
C4 0.0223(11) 0.0140(10) 0.0150(10) -0.0019(8) 0.0038(8) 0.0039(8)
C5 0.0126(10) 0.0201(11) 0.0170(10) 0.0043(8) -0.0012(8) 0.0027(8)
C6 0.0188(10) 0.0161(10) 0.0216(11) 0.0043(8) 0.0024(8) 0.0055(8)
C7 0.0297(12) 0.0192(11) 0.0198(11) 0.0051(8) 0.0069(9) -0.0018(9)
C8 0.0452(15) 0.0318(14) 0.0223(12) 0.0038(10) 0.0161(11) 0.0012(11)
C9 0.0327(13) 0.0222(12) 0.0278(12) 0.0031(9) 0.0081(10) -0.0069(9)
C10 0.0257(11) 0.0187(11) 0.0184(10) 0.0024(8) -0.0049(9) 0.0012(8)
C11 0.0461(15) 0.0221(12) 0.0165(11) 0.0000(9) -0.0082(10) 0.0037(10)
C12 0.0328(13) 0.0258(13) 0.0269(12) 0.0026(10) -0.0053(10) 0.0110(10)
C13 0.0217(11) 0.0140(10) 0.0201(10) -0.0009(8) 0.0014(8) -0.0022(8)
C14 0.0351(13) 0.0170(11) 0.0308(13) 0.0008(9) -0.0059(10) 0.0027(9)
C15 0.0272(12) 0.0157(11) 0.0276(12) -0.0048(9) 0.0002(9) -0.0049(9)
C16 0.0235(11) 0.0193(11) 0.0328(12) -0.0079(9) 0.0159(10) -0.0048(9)
C17 0.0435(15) 0.0374(15) 0.0317(13) 0.0030(11) 0.0233(12) 0.0055(12)
C18 0.0189(12) 0.0359(14) 0.0462(15) -0.0163(12) 0.0120(11) -0.0008(10)
C19 0.0177(10) 0.0172(10) 0.0153(10) 0.0008(8) 0.0009(8) -0.0028(8)
C20 0.0306(13) 0.0252(12) 0.0233(11) 0.0068(9) 0.0030(9) 0.0014(9)
C21 0.0235(12) 0.0290(12) 0.0234(11) -0.0026(9) 0.0085(9) -0.0032(9)
C22 0.0172(10) 0.0169(10) 0.0210(10) -0.0010(8) -0.0012(8) -0.0047(8)
C23 0.0267(12) 0.0207(12) 0.0324(13) -0.0021(9) 0.0003(10) -0.0087(9)
C24 0.0316(13) 0.0286(13) 0.0226(12) -0.0057(10) -0.0032(9) -0.0116(10)

loop_
_atom_type_symbol
_atom_type_description
_atom_type_scat_dispersion_real
_atom_type_scat_dispersion_imag
_atom_type_scat_source
C C 0.0033 0.0016 'International Tables Vol C Tables 4.2.6.8 and 6.1.1.4'
H H 0.0000 0.0000 'International Tables Vol C Tables 4.2.6.8 and 6.1.1.4'
N N 0.0061 0.0033 'International Tables Vol C Tables 4.2.6.8 and 6.1.1.4'
P P 0.1023 0.0942 'International Tables Vol C Tables 4.2.6.8 and 6.1.1.4'
Cl Cl 0.1484 0.1585 'International Tables Vol C Tables 4.2.6.8 and 6.1.1.4'
Ru Ru -1.2594 0.8363 'International Tables Vol C Tables 4.2.6.8 and 6.1.1.4'

loop_
_geom_angle_atom_site_label_1
_geom_angle_atom_site_label_2
_geom_angle_atom_site_label_3
_geom_angle
N4 Ru1 N2 81.42(6)
N4 Ru1 P1 90.86(4)
N2 Ru1 P1 156.75(5)
N4 Ru1 P3 89.33(4)
N2 Ru1 P3 99.59(5)
P1 Ru1 P3 102.233(19)
N4 Ru1 P2 93.16(4)
N2 Ru1 P2 44.09(4)
P1 Ru1 P2 115.254(19)
P3 Ru1 P2 142.367(19)
N4 Ru1 Cl1 177.07(5)
N2 Ru1 Cl1 99.14(5)
P1 Ru1 Cl1 89.684(18)
P3 Ru1 Cl1 87.743(18)
P2 Ru1 Cl1 89.205(19)
N1 P1 C16 100.15(10)
N1 P1 C13 103.97(9)
C16 P1 C13 106.00(10)
N1 P1 Ru1 110.62(6)
C16 P1 Ru1 123.46(7)
C13 P1 Ru1 110.64(7)
N2 P2 C10 99.72(9)
N2 P2 C7 115.00(9)
C10 P2 C7 101.10(10)
N2 P2 Ru1 65.25(6)
C10 P2 Ru1 117.71(8)
C7 P2 Ru1 140.87(7)
N3 P3 C22 99.21(9)
N3 P3 C19 108.20(9)
C22 P3 C19 104.08(9)
N3 P3 Ru1 110.17(6)
C22 P3 Ru1 115.25(7)
C19 P3 Ru1 118.08(7)
C1 N1 P1 121.02(13)
C1 N1 H1C 119.5
P1 N1 H1C 119.5
C4 N2 P2 124.37(14)
C4 N2 Ru1 106.22(12)
P2 N2 Ru1 70.67(6)
C4 N2 H2C 109.4(17)
P2 N2 H2C 114.8(17)
Ru1 N2 H2C 127.9(17)
C6 N3 P3 123.96(14)
C6 N3 H3A 118.0
P3 N3 H3A 118.0
C3 N4 C5 110.30(15)
C3 N4 C2 105.52(14)
C5 N4 C2 105.96(15)
C3 N4 Ru1 107.85(11)
C5 N4 Ru1 116.05(12)
C2 N4 Ru1 110.67(12)
N1 C1 C2 116.57(16)
N1 C1 H1A 108.1
C2 C1 H1A 108.1
N1 C1 H1B 108.1
C2 C1 H1B 108.1
H1A C1 H1B 107.3
N4 C2 C1 116.89(17)
N4 C2 H2A 108.1
C1 C2 H2A 108.1
N4 C2 H2B 108.1
C1 C2 H2B 108.1
H2A C2 H2B 107.3
N4 C3 C4 113.90(16)
N4 C3 H3B 108.8
C4 C3 H3B 108.8
N4 C3 H3C 108.8
C4 C3 H3C 108.8
H3B C3 H3C 107.7
N2 C4 C3 110.34(16)
N2 C4 H4A 109.6
C3 C4 H4A 109.6
N2 C4 H4B 109.6
C3 C4 H4B 109.6
H4A C4 H4B 108.1
N4 C5 C6 116.86(16)
N4 C5 H5A 108.1
C6 C5 H5A 108.1
N4 C5 H5B 108.1
C6 C5 H5B 108.1
H5A C5 H5B 107.3
N3 C6 C5 114.45(16)
N3 C6 H6A 108.6
C5 C6 H6A 108.6
N3 C6 H6B 108.6
C5 C6 H6B 108.6
H6A C6 H6B 107.6
C9 C7 C8 110.6(2)
C9 C7 P2 114.53(15)
C8 C7 P2 116.70(16)
C9 C7 H7A 104.5
C8 C7 H7A 104.5
P2 C7 H7A 104.5
C7 C8 H8A 109.5
C7 C8 H8B 109.5
H8A C8 H8B 109.5
C7 C8 H8C 109.5
H8A C8 H8C 109.5
H8B C8 H8C 109.5
C7 C9 H9A 109.5
C7 C9 H9B 109.5
H9A C9 H9B 109.5
C7 C9 H9C 109.5
H9A C9 H9C 109.5
H9B C9 H9C 109.5
C11 C10 C12 110.54(18)
C11 C10 P2 114.57(16)
C12 C10 P2 111.59(15)
C11 C10 H10A 106.5
C12 C10 H10A 106.5
P2 C10 H10A 106.5
C10 C11 H11A 109.5
C10 C11 H11B 109.5
H11A C11 H11B 109.5
C10 C11 H11C 109.5
H11A C11 H11C 109.5
H11B C11 H11C 109.5
C10 C12 H12A 109.5
C10 C12 H12B 109.5
H12A C12 H12B 109.5
C10 C12 H12C 109.5
H12A C12 H12C 109.5
H12B C12 H12C 109.5
C15 C13 C14 111.66(18)
C15 C13 P1 115.16(15)
C14 C13 P1 114.62(15)
C15 C13 H13A 104.7
C14 C13 H13A 104.7
P1 C13 H13A 104.7
C13 C14 H14A 109.5
C13 C14 H14B 109.5
H14A C14 H14B 109.5
C13 C14 H14C 109.5
H14A C14 H14C 109.5
H14B C14 H14C 109.5
C13 C15 H15A 109.5
C13 C15 H15B 109.5
H15A C15 H15B 109.5
C13 C15 H15C 109.5
H15A C15 H15C 109.5
H15B C15 H15C 109.5
C18 C16 C17 109.48(19)
C18 C16 P1 113.42(17)
C17 C16 P1 115.40(16)
C18 C16 H16A 105.9
C17 C16 H16A 105.9
P1 C16 H16A 105.9
C16 C17 H17A 109.5
C16 C17 H17B 109.5
H17A C17 H17B 109.5
C16 C17 H17C 109.5
H17A C17 H17C 109.5
H17B C17 H17C 109.5
C16 C18 H18A 109.5
C16 C18 H18B 109.5
H18A C18 H18B 109.5
C16 C18 H18C 109.5
H18A C18 H18C 109.5
H18B C18 H18C 109.5
C20 C19 C21 111.51(18)
C20 C19 P3 114.38(15)
C21 C19 P3 112.67(14)
C20 C19 H19A 105.8
C21 C19 H19A 105.8
P3 C19 H19A 105.8
C19 C20 H20A 109.5
C19 C20 H20B 109.5
H20A C20 H20B 109.5
C19 C20 H20C 109.5
H20A C20 H20C 109.5
H20B C20 H20C 109.5
C19 C21 H21A 109.5
C19 C21 H21B 109.5
H21A C21 H21B 109.5
C19 C21 H21C 109.5
H21A C21 H21C 109.5
H21B C21 H21C 109.5
C24 C22 C23 109.43(18)
C24 C22 P3 111.44(15)
C23 C22 P3 114.39(15)
C24 C22 H22A 107.1
C23 C22 H22A 107.1
P3 C22 H22A 107.1
C22 C23 H23A 109.5
C22 C23 H23B 109.5
H23A C23 H23B 109.5
C22 C23 H23C 109.5
H23A C23 H23C 109.5
H23B C23 H23C 109.5
C22 C24 H24A 109.5
C22 C24 H24B 109.5
H24A C24 H24B 109.5
C22 C24 H24C 109.5
H24A C24 H24C 109.5
H24B C24 H24C 109.5

loop_
_geom_bond_atom_site_label_1
_geom_bond_atom_site_label_2
_geom_bond_distance
Ru1 N4 2.1823(16)
Ru1 N2 2.2611(17)
Ru1 P1 2.2907(5)
Ru1 P3 2.3288(5)
Ru1 P2 2.3494(5)
Ru1 Cl1 2.4411(5)
P1 N1 1.6874(17)
P1 C16 1.870(2)
P1 C13 1.872(2)
P2 N2 1.7323(18)
P2 C10 1.862(2)
P2 C7 1.885(2)
P3 N3 1.6788(17)
P3 C22 1.853(2)
P3 C19 1.879(2)
N1 C1 1.463(3)
N1 H1C 0.8800
N2 C4 1.484(3)
N2 H2C 0.84(3)
N3 C6 1.458(3)
N3 H3A 0.8800
N4 C3 1.500(2)
N4 C5 1.501(2)
N4 C2 1.505(2)
C1 C2 1.513(3)
C1 H1A 0.9900
C1 H1B 0.9900
C2 H2A 0.9900
C2 H2B 0.9900
C3 C4 1.507(3)
C3 H3B 0.9900
C3 H3C 0.9900
C4 H4A 0.9900
C4 H4B 0.9900
C5 C6 1.508(3)
C5 H5A 0.9900
C5 H5B 0.9900
C6 H6A 0.9900
C6 H6B 0.9900
C7 C9 1.530(3)
C7 C8 1.535(3)
C7 H7A 1.0000
C8 H8A 0.9800
C8 H8B 0.9800
C8 H8C 0.9800
C9 H9A 0.9800
C9 H9B 0.9800
C9 H9C 0.9800
C10 C11 1.534(3)
C10 C12 1.537(3)
C10 H10A 1.0000
C11 H11A 0.9800
C11 H11B 0.9800
C11 H11C 0.9800
C12 H12A 0.9800
C12 H12B 0.9800
C12 H12C 0.9800
C13 C15 1.529(3)
C13 C14 1.538(3)
C13 H13A 1.0000
C14 H14A 0.9800
C14 H14B 0.9800
C14 H14C 0.9800
C15 H15A 0.9800
C15 H15B 0.9800
C15 H15C 0.9800
C16 C18 1.529(3)
C16 C17 1.543(3)
C16 H16A 1.0000
C17 H17A 0.9800
C17 H17B 0.9800
C17 H17C 0.9800
C18 H18A 0.9800
C18 H18B 0.9800
C18 H18C 0.9800
C19 C20 1.531(3)
C19 C21 1.533(3)
C19 H19A 1.0000
C20 H20A 0.9800
C20 H20B 0.9800
C20 H20C 0.9800
C21 H21A 0.9800
C21 H21B 0.9800
C21 H21C 0.9800
C22 C24 1.528(3)
C22 C23 1.539(3)
C22 H22A 1.0000
C23 H23A 0.9800
C23 H23B 0.9800
C23 H23C 0.9800
C24 H24A 0.9800
C24 H24B 0.9800
C24 H24C 0.9800

loop_
_geom_torsion_atom_site_label_1
_geom_torsion_atom_site_label_2
_geom_torsion_atom_site_label_3
_geom_torsion_atom_site_label_4
_geom_torsion
N4 Ru1 P1 N1 18.79(8)
N2 Ru1 P1 N1 88.75(13)
P3 Ru1 P1 N1 -70.71(7)
P2 Ru1 P1 N1 112.70(7)
Cl1 Ru1 P1 N1 -158.33(7)
N4 Ru1 P1 C16 137.11(10)
N2 Ru1 P1 C16 -152.93(14)
P3 Ru1 P1 C16 47.62(9)
P2 Ru1 P1 C16 -128.98(9)
Cl1 Ru1 P1 C16 -40.01(9)
N4 Ru1 P1 C13 -95.88(8)
N2 Ru1 P1 C13 -25.92(14)
P3 Ru1 P1 C13 174.62(7)
P2 Ru1 P1 C13 -1.97(8)
Cl1 Ru1 P1 C13 87.00(7)
N4 Ru1 P2 N2 -74.23(8)
P1 Ru1 P2 N2 -166.68(7)
P3 Ru1 P2 N2 18.77(7)
Cl1 Ru1 P2 N2 104.04(7)
N4 Ru1 P2 C10 -162.39(9)
N2 Ru1 P2 C10 -88.15(10)
P1 Ru1 P2 C10 105.16(8)
P3 Ru1 P2 C10 -69.38(9)
Cl1 Ru1 P2 C10 15.89(8)
N4 Ru1 P2 C7 25.60(12)
N2 Ru1 P2 C7 99.83(13)
P1 Ru1 P2 C7 -66.85(12)
P3 Ru1 P2 C7 118.61(11)
Cl1 Ru1 P2 C7 -156.12(12)
N4 Ru1 P3 N3 32.15(8)
N2 Ru1 P3 N3 -49.04(8)
P1 Ru1 P3 N3 122.88(7)
P2 Ru1 P3 N3 -62.17(8)
Cl1 Ru1 P3 N3 -147.93(7)
N4 Ru1 P3 C22 143.36(9)
N2 Ru1 P3 C22 62.17(9)
P1 Ru1 P3 C22 -125.91(8)
P2 Ru1 P3 C22 49.04(9)
Cl1 Ru1 P3 C22 -36.72(8)
N4 Ru1 P3 C19 -92.83(8)
N2 Ru1 P3 C19 -174.01(9)
P1 Ru1 P3 C19 -2.09(8)
P2 Ru1 P3 C19 172.86(7)
Cl1 Ru1 P3 C19 87.09(7)
C16 P1 N1 C1 173.43(16)
C13 P1 N1 C1 63.97(17)
Ru1 P1 N1 C1 -54.82(16)
C10 P2 N2 C4 -147.04(16)
C7 P2 N2 C4 -39.86(19)
Ru1 P2 N2 C4 96.82(15)
C10 P2 N2 Ru1 116.14(8)
C7 P2 N2 Ru1 -136.68(8)
N4 Ru1 N2 C4 -17.75(12)
P1 Ru1 N2 C4 -89.55(16)
P3 Ru1 N2 C4 70.10(12)
P2 Ru1 N2 C4 -121.40(14)
Cl1 Ru1 N2 C4 159.34(12)
N4 Ru1 N2 P2 103.65(7)
P1 Ru1 N2 P2 31.85(15)
P3 Ru1 N2 P2 -168.50(5)
Cl1 Ru1 N2 P2 -79.26(5)
C22 P3 N3 C6 -171.63(16)
C19 P3 N3 C6 80.15(17)
Ru1 P3 N3 C6 -50.30(17)
N2 Ru1 N4 C3 -7.95(12)
P1 Ru1 N4 C3 150.02(11)
P3 Ru1 N4 C3 -107.75(11)
P2 Ru1 N4 C3 34.67(12)
Cl1 Ru1 N4 C3 -109.3(8)
N2 Ru1 N4 C5 116.32(13)
P1 Ru1 N4 C5 -85.71(13)
P3 Ru1 N4 C5 16.51(12)
P2 Ru1 N4 C5 158.94(12)
Cl1 Ru1 N4 C5 15.0(10)
N2 Ru1 N4 C2 -122.91(13)
P1 Ru1 N4 C2 35.06(12)
P3 Ru1 N4 C2 137.28(12)
P2 Ru1 N4 C2 -80.29(12)
Cl1 Ru1 N4 C2 135.8(8)
P1 N1 C1 C2 27.4(3)
C3 N4 C2 C1 165.43(17)
C5 N4 C2 C1 48.4(2)
Ru1 N4 C2 C1 -78.16(18)
N1 C1 C2 N4 47.4(3)
C5 N4 C3 C4 -93.78(19)
C2 N4 C3 C4 152.21(17)
Ru1 N4 C3 C4 33.88(19)
P2 N2 C4 C3 -36.7(2)
Ru1 N2 C4 C3 40.64(18)
N4 C3 C4 N2 -52.3(2)
C3 N4 C5 C6 52.8(2)
C2 N4 C5 C6 166.55(17)
Ru1 N4 C5 C6 -70.18(19)
P3 N3 C6 C5 5.7(2)
N4 C5 C6 N3 63.1(2)
N2 P2 C7 C9 117.65(17)
C10 P2 C7 C9 -136.02(17)
Ru1 P2 C7 C9 36.8(2)
N2 P2 C7 C8 -13.8(2)
C10 P2 C7 C8 92.55(18)
Ru1 P2 C7 C8 -94.65(19)
N2 P2 C10 C11 74.08(17)
C7 P2 C10 C11 -43.99(18)
Ru1 P2 C10 C11 141.14(14)
N2 P2 C10 C12 -159.34(16)
C7 P2 C10 C12 82.58(18)
Ru1 P2 C10 C12 -92.29(17)
N1 P1 C13 C15 49.10(18)
C16 P1 C13 C15 -55.99(18)
Ru1 P1 C13 C15 167.89(14)
N1 P1 C13 C14 -179.31(16)
C16 P1 C13 C14 75.60(18)
Ru1 P1 C13 C14 -60.52(17)
N1 P1 C16 C18 -148.18(16)
C13 P1 C16 C18 -40.33(18)
Ru1 P1 C16 C18 88.64(17)
N1 P1 C16 C17 -20.73(19)
C13 P1 C16 C17 87.12(19)
Ru1 P1 C16 C17 -143.91(15)
N3 P3 C19 C20 11.84(18)
C22 P3 C19 C20 -93.01(16)
Ru1 P3 C19 C20 137.77(14)
N3 P3 C19 C21 140.55(15)
C22 P3 C19 C21 35.70(17)
Ru1 P3 C19 C21 -93.52(15)
N3 P3 C22 C24 70.84(17)
C19 P3 C22 C24 -177.63(16)
Ru1 P3 C22 C24 -46.72(17)
N3 P3 C22 C23 -53.94(18)
C19 P3 C22 C23 57.59(18)
Ru1 P3 C22 C23 -171.50(14)
